data_4311934
loop_
_publ_author_name
'Paul V. Bernhardt'
'Fernando Bozoglian'
'Brendan P. Macpherson'
'Manuel Mart\'inez'
'Andr\'e E. Merbach'
'Gabriel Gonz\'alez'
'Beatriz Sienra'

_publ_section_title
;
 Oxidation of Mixed-Valence CoIII/FeII Complexes Reversed at High pH: A
 Kinetico-Mechanistic Study of Water Oxidation
;
_journal_name_full 'Inorganic Chemistry'
_journal_page_first 7187
_journal_page_last 7195
_journal_paper_doi 10.1021/ic0493191
_journal_volume 43
_journal_year 2004
_chemical_compound_source 'synthesis as described'
_chemical_formula_moiety 'C16 H25 Co1 Fe1 N9 S2'
_chemical_formula_structural 'C16 H25 FE CO N9 S2'
_chemical_formula_sum 'C17 H29 Co Fe N9 O2 S2'
_chemical_formula_weight 570.39
_chemical_name_systematic
;
 ?
;
_space_group_IT_number 14
_symmetry_cell_setting monoclinic
_symmetry_Int_Tables_number 14
_symmetry_space_group_name_Hall '-P 2yn'
_symmetry_space_group_name_H-M 'P 1 21/n 1'
_atom_sites_solution_hydrogens geom
_atom_sites_solution_primary direct
_atom_sites_solution_secondary difmap
_audit_conform_dict_location ftp://ftp.iucr.org/cifdics/cif_core.dic
_audit_conform_dict_name cif_core.dic
_audit_conform_dict_version 2.1
_audit_creation_date 2004-05-16T20:43:46-00:00
_audit_creation_method 'WinGX routine CIF_UPDATE'
_cell_angle_alpha 90
_cell_angle_beta 90.763(5)
_cell_angle_gamma 90
_cell_formula_units_Z 4
_cell_length_a 11.6307(7)
_cell_length_b 14.6590(10)
_cell_length_c 14.6130(10)
_cell_measurement_reflns_used 25
_cell_measurement_temperature 296(2)
_cell_measurement_theta_max 14.086
_cell_measurement_theta_min 11.279
_cell_measurement_wavelength 0.71073
_cell_volume 2491.2(3)
_computing_cell_refinement 'CAD4 Express (Enraf Nonius, 1994)'
_computing_data_collection 'CAD4 Express (Enraf Nonius, 1994)'
_computing_data_reduction 'XCAD4 (Harms & Wocadlo, 1995)'
_computing_molecular_graphics 'Ortep-3 for Windows (Farrugia, 1997)'
_computing_publication_material 'WinGX publication routines (Farrugia, 1999)'
_computing_structure_refinement 'SHELXL-97 (Sheldrick, 1997)'
_diffrn_ambient_temperature 296(2)
_diffrn_detector 'scintillation LiI'
_diffrn_detector_dtime 1.195
_diffrn_measured_fraction_theta_full 1
_diffrn_measured_fraction_theta_max 1
_diffrn_measurement_device '\k-geometry diffractometer'
_diffrn_measurement_device_type 'Enraf Nonius CAD4'
_diffrn_measurement_method 'non-profiled omega/2theta scans'
_diffrn_orient_matrix_type
;
  x-axis points to radiation source
  the matrix is specified in reciprocal space
;
_diffrn_orient_matrix_UB_11 0.38389E-1
_diffrn_orient_matrix_UB_12 0.44772E-1
_diffrn_orient_matrix_UB_13 0.42001E-1
_diffrn_orient_matrix_UB_21 0.29726E-1
_diffrn_orient_matrix_UB_22 -0.51379E-1
_diffrn_orient_matrix_UB_23 0.38609E-1
_diffrn_orient_matrix_UB_31 0.70975E-1
_diffrn_orient_matrix_UB_32 -0.2685E-2
_diffrn_orient_matrix_UB_33 -0.37822E-1
_diffrn_radiation_monochromator graphite
_diffrn_radiation_probe x-ray
_diffrn_radiation_type MoK\a
_diffrn_radiation_wavelength 0.71073
_diffrn_reflns_av_R_equivalents 0.0154
_diffrn_reflns_av_unetI/netI 0.0272
_diffrn_reflns_limit_h_max 13
_diffrn_reflns_limit_h_min 0
_diffrn_reflns_limit_k_max 17
_diffrn_reflns_limit_k_min 0
_diffrn_reflns_limit_l_max 17
_diffrn_reflns_limit_l_min -17
_diffrn_reflns_number 4598
_diffrn_reflns_theta_full 24.98
_diffrn_reflns_theta_max 24.98
_diffrn_reflns_theta_min 1.97
_diffrn_source 'Enraf Nonius FR590'
_diffrn_standards_decay_% 24
_diffrn_standards_interval_time 120
_diffrn_standards_number 3
_exptl_absorpt_coefficient_mu 1.448
_exptl_absorpt_correction_T_max 0.8659
_exptl_absorpt_correction_T_min 0.7049
_exptl_absorpt_correction_type psi-scan
_exptl_absorpt_process_details
;
North A.C.T., Phillips D.C. & Mathews F.S. (1968) Acta. Cryst. A24, 351
        Number of psi-scan sets used was   5
        Theta correction was applied.
        Averaged transmission function was used.
        No Fourier smoothing was applied.
;
_exptl_crystal_colour yellow
_exptl_crystal_density_diffrn 1.521
_exptl_crystal_density_method 'not measured'
_exptl_crystal_description prism
_exptl_crystal_F_000 1180
_exptl_crystal_size_max 0.5
_exptl_crystal_size_mid 0.2
_exptl_crystal_size_min 0.1
_refine_diff_density_max 0.839
_refine_diff_density_min -0.665
_refine_diff_density_rms 0.135
_refine_ls_extinction_method none
_refine_ls_goodness_of_fit_ref 0.991
_refine_ls_hydrogen_treatment constr
_refine_ls_matrix_type full
_refine_ls_number_parameters 290
_refine_ls_number_reflns 4370
_refine_ls_number_restraints 0
_refine_ls_restrained_S_all 0.991
_refine_ls_R_factor_all 0.0524
_refine_ls_R_factor_gt 0.0335
_refine_ls_shift/su_max 0
_refine_ls_shift/su_mean 0
_refine_ls_structure_factor_coef Fsqd
_refine_ls_weighting_details 'calc w=1/[\s^2^(Fo^2^)+(0.0664P)^2^+1.1993P] where P=(Fo^2^+2Fc^2^)/3'
_refine_ls_weighting_scheme calc
_refine_ls_wR_factor_gt 0.0889
_refine_ls_wR_factor_ref 0.0982
_reflns_number_gt 3464
_reflns_number_total 4370
_reflns_threshold_expression >2sigma(I)
_cod_data_source_file ic0493191si20040526_060836.cif
_cod_data_source_block mm8270
_cod_original_sg_symbol_H-M 'P 21/n'
_cod_database_code 4311934
_exptl_absorpt_factor_mur 0.144
_exptl_absorpt_correction_t_ave 0.8204
_diffrn_standards_decay_corr_max 1.794
_diffrn_standards_decay_corr_min 0.964

loop_
_symmetry_equiv_pos_as_xyz
'x, y, z'
'-x+1/2, y+1/2, -z+1/2'
'-x, -y, -z'
'x-1/2, -y-1/2, z-1/2'

loop_
_atom_site_label
_atom_site_type_symbol
_atom_site_fract_x
_atom_site_fract_y
_atom_site_fract_z
_atom_site_U_iso_or_equiv
_atom_site_adp_type
_atom_site_occupancy
_atom_site_symmetry_multiplicity
_atom_site_calc_flag
_atom_site_refinement_flags
_atom_site_disorder_assembly
_atom_site_disorder_group
C1 C 0.8847(3) 0.4705(2) 0.1920(2) 0.0313(7) Uani 1 1 d . . .
H1A H 0.915 0.5038 0.1403 0.038 Uiso 1 1 calc R . .
H1B H 0.8431 0.5131 0.2301 0.038 Uiso 1 1 calc R . .
C2 C 0.8031(2) 0.3958(2) 0.1578(2) 0.0260(6) Uani 1 1 d . . .
C3 C 0.8482(3) 0.3446(2) 0.0754(2) 0.0332(7) Uani 1 1 d . . .
H3A H 0.7948 0.2968 0.0575 0.04 Uiso 1 1 calc R . .
H3B H 0.8569 0.386 0.0242 0.04 Uiso 1 1 calc R . .
C4 C 0.9926(3) 0.2169(2) 0.0565(2) 0.0429(9) Uani 1 1 d . . .
H4A H 1.0754 0.2094 0.0593 0.051 Uiso 1 1 calc R . .
H4B H 0.9695 0.2194 -0.0075 0.051 Uiso 1 1 calc R . .
C5 C 0.9367(4) 0.1362(3) 0.1006(2) 0.0498(10) Uani 1 1 d . . .
H5A H 0.9789 0.0814 0.085 0.06 Uiso 1 1 calc R . .
H5B H 0.8589 0.1298 0.0767 0.06 Uiso 1 1 calc R . .
C6 C 1.0569(3) 0.0893(2) 0.2734(2) 0.0354(8) Uani 1 1 d . . .
H6A H 1.0525 0.0245 0.2603 0.043 Uiso 1 1 calc R . .
H6B H 1.1265 0.113 0.2465 0.043 Uiso 1 1 calc R . .
C7 C 1.0603(3) 0.1044(2) 0.3766(2) 0.0401(8) Uani 1 1 d . . .
H7A H 0.9855 0.0883 0.4002 0.048 Uiso 1 1 calc R . .
H7B H 1.1155 0.0619 0.4028 0.048 Uiso 1 1 calc R . .
C8 C 1.0903(3) 0.1992(2) 0.4118(2) 0.0339(7) Uani 1 1 d . . .
H8A H 1.1615 0.219 0.3843 0.041 Uiso 1 1 calc R . .
H8B H 1.1028 0.1964 0.4775 0.041 Uiso 1 1 calc R . .
C9 C 1.0508(3) 0.3923(2) 0.4028(2) 0.0355(8) Uani 1 1 d . . .
H9A H 1.0493 0.4106 0.4665 0.043 Uiso 1 1 calc R . .
H9B H 1.1302 0.3885 0.3836 0.043 Uiso 1 1 calc R . .
C10 C 0.9846(3) 0.4592(2) 0.3437(2) 0.0338(7) Uani 1 1 d . . .
H10A H 0.9065 0.4644 0.3658 0.041 Uiso 1 1 calc R . .
H10B H 1.0203 0.5189 0.348 0.041 Uiso 1 1 calc R . .
C11 C 0.6832(3) 0.4340(2) 0.1395(2) 0.0358(8) Uani 1 1 d . . .
H11A H 0.6337 0.3861 0.1175 0.054 Uiso 1 1 calc R . .
H11B H 0.6872 0.4813 0.0943 0.054 Uiso 1 1 calc R . .
H11C H 0.653 0.4585 0.1951 0.054 Uiso 1 1 calc R . .
C12 C 1.2262(3) 0.2695(2) 0.2153(2) 0.0242(6) Uani 1 1 d . . .
C13 C 1.3779(3) 0.1439(2) 0.2864(2) 0.0320(7) Uani 1 1 d . . .
C14 C 1.3279(3) 0.1495(2) 0.1038(2) 0.0313(7) Uani 1 1 d . . .
C15 C 1.3816(3) 0.3328(2) 0.0997(2) 0.0313(7) Uani 1 1 d . . .
C16 C 1.4355(3) 0.3256(2) 0.2854(2) 0.0336(7) Uani 1 1 d . . .
C17 C 1.5413(3) 0.2072(2) 0.1650(2) 0.0304(7) Uani 1 1 d . . .
N1 N 0.9821(2) 0.42883(16) 0.24627(16) 0.0246(5) Uani 1 1 d . . .
H1 H 1.0492 0.4461 0.2202 0.03 Uiso 1 1 calc R . .
N2 N 0.9613(2) 0.30439(17) 0.10142(16) 0.0261(5) Uani 1 1 d . . .
H2 H 1.0157 0.3458 0.0852 0.031 Uiso 1 1 calc R . .
N3 N 0.80577(19) 0.32482(16) 0.23196(16) 0.0225(5) Uani 1 1 d . . .
H3C H 0.7626 0.276 0.217 0.027 Uiso 1 1 calc R . .
H3D H 0.7822 0.3476 0.2857 0.027 Uiso 1 1 calc R . .
N4 N 1.1295(2) 0.28309(17) 0.22583(16) 0.0245(5) Uani 1 1 d . . .
N5 N 1.3720(3) 0.0872(2) 0.3398(2) 0.0504(8) Uani 1 1 d . . .
N6 N 1.2941(3) 0.0970(2) 0.0529(2) 0.0528(8) Uani 1 1 d . . .
N7 N 1.3719(3) 0.3887(2) 0.0456(2) 0.0479(8) Uani 1 1 d . . .
N8 N 1.4659(3) 0.3765(2) 0.3394(2) 0.0513(8) Uani 1 1 d . . .
N9 N 1.6345(2) 0.1898(2) 0.1476(2) 0.0445(8) Uani 1 1 d . . .
S1 S 0.93226(7) 0.14713(5) 0.22473(6) 0.03094(19) Uani 1 1 d . . .
S2 S 0.97829(6) 0.28305(5) 0.38663(5) 0.02608(18) Uani 1 1 d . . .
Fe1 Fe 1.38336(3) 0.23864(3) 0.19287(3) 0.02391(13) Uani 1 1 d . . .
Co1 Co 0.96861(3) 0.29522(3) 0.23538(2) 0.01890(12) Uani 1 1 d . . .
O1 O 1.1231(2) 0.43575(17) 0.03927(17) 0.0468(6) Uani 1 1 d . . .
H1C H 1.1911 0.4238 0.0408 0.07 Uiso 1 1 d R . .
H1D H 1.1351 0.4838 0.0787 0.07 Uiso 1 1 d R . .
O2 O 0.6990(2) 0.4274(2) 0.37631(17) 0.0561(7) Uani 1 1 d . . .
H2C H 0.714 0.4217 0.4379 0.084 Uiso 1 1 d R . .
H2D H 0.6138 0.4165 0.3792 0.084 Uiso 1 1 d R . .

loop_
_atom_site_aniso_label
_atom_site_aniso_U_11
_atom_site_aniso_U_22
_atom_site_aniso_U_33
_atom_site_aniso_U_23
_atom_site_aniso_U_13
_atom_site_aniso_U_12
C1 0.0251(16) 0.0271(16) 0.0416(18) 0.0055(14) -0.0028(13) 0.0022(13)
C2 0.0176(14) 0.0294(16) 0.0309(16) 0.0057(13) -0.0010(12) 0.0046(12)
C3 0.0263(16) 0.045(2) 0.0278(16) 0.0037(14) -0.0020(13) 0.0026(15)
C4 0.048(2) 0.049(2) 0.0320(18) -0.0127(16) 0.0077(16) 0.0060(18)
C5 0.065(3) 0.040(2) 0.044(2) -0.0163(17) -0.0035(19) -0.0044(19)
C6 0.0290(17) 0.0225(16) 0.055(2) 0.0013(14) 0.0062(15) 0.0044(13)
C7 0.0357(19) 0.0338(18) 0.051(2) 0.0147(16) 0.0077(16) 0.0077(15)
C8 0.0269(17) 0.0401(19) 0.0347(17) 0.0096(14) 0.0014(14) 0.0073(14)
C9 0.0346(18) 0.0346(18) 0.0373(18) -0.0053(14) -0.0059(14) -0.0050(15)
C10 0.0340(18) 0.0285(16) 0.0390(18) -0.0072(14) -0.0033(14) -0.0021(14)
C11 0.0240(16) 0.0424(19) 0.0408(18) 0.0045(15) -0.0034(14) 0.0057(15)
C12 0.0192(16) 0.0252(15) 0.0281(15) 0.0042(12) -0.0009(12) -0.0010(12)
C13 0.0208(16) 0.0376(18) 0.0377(18) 0.0032(15) 0.0055(13) 0.0076(14)
C14 0.0206(15) 0.0372(18) 0.0362(17) 0.0022(15) -0.0008(13) 0.0039(14)
C15 0.0236(16) 0.0363(18) 0.0343(17) 0.0035(15) 0.0102(13) 0.0040(14)
C16 0.0282(17) 0.0348(18) 0.0378(18) 0.0064(16) 0.0000(14) 0.0001(15)
C17 0.0228(17) 0.0278(16) 0.0405(18) 0.0004(14) -0.0008(14) -0.0035(13)
N1 0.0179(12) 0.0228(12) 0.0330(13) 0.0022(10) -0.0010(10) -0.0035(10)
N2 0.0211(13) 0.0313(14) 0.0260(13) -0.0003(11) 0.0041(10) -0.0014(11)
N3 0.0138(12) 0.0240(12) 0.0299(13) 0.0001(10) 0.0031(10) -0.0009(10)
N4 0.0171(13) 0.0281(13) 0.0283(13) 0.0019(10) 0.0029(10) -0.0001(10)
N5 0.0459(19) 0.054(2) 0.0514(19) 0.0182(17) 0.0146(15) 0.0133(16)
N6 0.054(2) 0.054(2) 0.0504(19) -0.0045(17) -0.0094(16) -0.0034(17)
N7 0.049(2) 0.0469(18) 0.0482(18) 0.0139(16) 0.0149(15) 0.0081(15)
N8 0.057(2) 0.0476(19) 0.0492(18) -0.0007(16) -0.0097(16) -0.0073(16)
N9 0.0191(15) 0.0414(17) 0.073(2) -0.0057(15) 0.0087(14) 0.0000(13)
S1 0.0270(4) 0.0239(4) 0.0421(5) -0.0021(3) 0.0034(3) -0.0023(3)
S2 0.0231(4) 0.0293(4) 0.0260(4) 0.0017(3) 0.0037(3) 0.0019(3)
Fe1 0.0130(2) 0.0286(2) 0.0303(2) 0.00335(18) 0.00354(17) 0.00118(17)
Co1 0.0116(2) 0.0215(2) 0.0237(2) 0.00016(15) 0.00314(14) 0.00001(14)
O1 0.0365(14) 0.0421(14) 0.0620(16) -0.0001(12) 0.0094(12) -0.0038(11)
O2 0.0401(15) 0.089(2) 0.0393(14) -0.0049(14) 0.0032(11) 0.0046(15)

loop_
_atom_type_symbol
_atom_type_description
_atom_type_scat_dispersion_real
_atom_type_scat_dispersion_imag
_atom_type_scat_source
C C 0.0033 0.0016 'International Tables Vol C Tables 4.2.6.8 and 6.1.1.4'
H H 0 0 'International Tables Vol C Tables 4.2.6.8 and 6.1.1.4'
N N 0.0061 0.0033 'International Tables Vol C Tables 4.2.6.8 and 6.1.1.4'
S S 0.1246 0.1234 'International Tables Vol C Tables 4.2.6.8 and 6.1.1.4'
Fe Fe 0.3463 0.8444 'International Tables Vol C Tables 4.2.6.8 and 6.1.1.4'
Co Co 0.3494 0.9721 'International Tables Vol C Tables 4.2.6.8 and 6.1.1.4'
O O 0.0106 0.006 'International Tables Vol C Tables 4.2.6.8 and 6.1.1.4'

loop_
_geom_angle_atom_site_label_1
_geom_angle_atom_site_label_2
_geom_angle_atom_site_label_3
_geom_angle
_geom_angle_site_symmetry_1
_geom_angle_site_symmetry_3
_geom_angle_publ_flag
N1 C1 C2 110.0(2) . . ?
N3 C2 C3 103.1(2) . . ?
N3 C2 C11 113.0(2) . . ?
C3 C2 C11 111.6(2) . . ?
N3 C2 C1 104.7(2) . . ?
C3 C2 C1 113.2(3) . . ?
C11 C2 C1 110.9(3) . . ?
N2 C3 C2 107.9(2) . . ?
N2 C4 C5 112.3(3) . . ?
C4 C5 S1 112.2(2) . . ?
C7 C6 S1 109.2(2) . . ?
C8 C7 C6 118.1(3) . . ?
C7 C8 S2 112.8(2) . . ?
C10 C9 S2 105.4(2) . . ?
N1 C10 C9 110.8(3) . . ?
N4 C12 Fe1 175.6(3) . . ?
N5 C13 Fe1 178.0(3) . . ?
N6 C14 Fe1 178.8(3) . . ?
N7 C15 Fe1 174.9(3) . . ?
N8 C16 Fe1 179.9(4) . . ?
N9 C17 Fe1 178.9(3) . . ?
C10 N1 C1 112.8(2) . . ?
C10 N1 Co1 111.97(18) . . ?
C1 N1 Co1 107.62(18) . . ?
C4 N2 C3 116.7(3) . . ?
C4 N2 Co1 111.9(2) . . ?
C3 N2 Co1 107.97(18) . . ?
C2 N3 Co1 100.59(16) . . ?
C12 N4 Co1 174.3(3) . . ?
C6 S1 C5 108.42(17) . . ?
C6 S1 Co1 106.21(11) . . ?
C5 S1 Co1 98.50(12) . . ?
C9 S2 C8 103.73(15) . . ?
C9 S2 Co1 94.33(11) . . ?
C8 S2 Co1 106.37(11) . . ?
C12 Fe1 C15 87.17(12) . . ?
C12 Fe1 C17 177.76(13) . . ?
C15 Fe1 C17 91.32(13) . . ?
C12 Fe1 C14 87.99(13) . . ?
C15 Fe1 C14 90.43(14) . . ?
C17 Fe1 C14 90.36(13) . . ?
C12 Fe1 C16 90.87(13) . . ?
C15 Fe1 C16 91.28(14) . . ?
C17 Fe1 C16 90.82(13) . . ?
C14 Fe1 C16 177.90(14) . . ?
C12 Fe1 C13 90.47(12) . . ?
C15 Fe1 C13 177.51(13) . . ?
C17 Fe1 C13 91.01(13) . . ?
C14 Fe1 C13 88.70(14) . . ?
C16 Fe1 C13 89.55(14) . . ?
N4 Co1 N3 170.59(10) . . ?
N4 Co1 N2 87.86(10) . . ?
N3 Co1 N2 85.97(10) . . ?
N4 Co1 N1 91.26(10) . . ?
N3 Co1 N1 81.75(10) . . ?
N2 Co1 N1 90.85(10) . . ?
N4 Co1 S1 95.22(8) . . ?
N3 Co1 S1 91.83(8) . . ?
N2 Co1 S1 89.51(8) . . ?
N1 Co1 S1 173.53(7) . . ?
N4 Co1 S2 91.65(8) . . ?
N3 Co1 S2 94.59(7) . . ?
N2 Co1 S2 179.19(8) . . ?
N1 Co1 S2 89.80(7) . . ?
S1 Co1 S2 89.90(3) . . ?

loop_
_geom_bond_atom_site_label_1
_geom_bond_atom_site_label_2
_geom_bond_distance
_geom_bond_site_symmetry_2
_geom_bond_publ_flag
C1 N1 1.504(4) . ?
C1 C2 1.529(4) . ?
C2 N3 1.502(4) . ?
C2 C3 1.518(4) . ?
C2 C11 1.523(4) . ?
C3 N2 1.486(4) . ?
C4 N2 1.488(4) . ?
C4 C5 1.500(5) . ?
C5 S1 1.822(4) . ?
C6 C7 1.524(5) . ?
C6 S1 1.817(3) . ?
C7 C8 1.521(5) . ?
C8 S2 1.825(3) . ?
C9 C10 1.511(4) . ?
C9 S2 1.824(3) . ?
C10 N1 1.492(4) . ?
C12 N4 1.154(4) . ?
C12 Fe1 1.916(3) . ?
C13 N5 1.143(4) . ?
C13 Fe1 1.950(3) . ?
C14 N6 1.136(4) . ?
C14 Fe1 1.948(3) . ?
C15 N7 1.143(4) . ?
C15 Fe1 1.939(3) . ?
C16 N8 1.139(4) . ?
C16 Fe1 1.949(4) . ?
C17 N9 1.145(4) . ?
C17 Fe1 1.943(3) . ?
N1 Co1 1.971(2) . ?
N2 Co1 1.963(2) . ?
N3 Co1 1.943(2) . ?
N4 Co1 1.887(2) . ?
S1 Co1 2.2167(9) . ?
S2 Co1 2.2188(8) . ?

loop_
_geom_hbond_atom_site_label_D
_geom_hbond_atom_site_label_H
_geom_hbond_atom_site_label_A
_geom_hbond_distance_DH
_geom_hbond_distance_HA
_geom_hbond_distance_DA
_geom_hbond_angle_DHA
_geom_hbond_site_symmetry_A
N2 H2 O1 0.91 1.94 2.849(3) 174.3 .
N3 H3C N9 0.9 2.19 3.056(4) 160.9 1_455
N3 H3D O2 0.9 2.02 2.885(4) 160.1 .
O1 H1C N7 0.81 2.17 2.976(4) 178.7 .
O1 H1D N5 0.92 1.93 2.838(4) 168.8 2_755
O2 H2C N6 0.92 1.93 2.818(4) 161.7 4_566
O2 H2D N8 1 1.9 2.856(4) 157.6 1_455
